data_2211114
loop_
_publ_author_name
'Cobo, Debora'
'Cobo, Justo'
'Low, John N.'
'Glidewell, Christopher'

_publ_section_title
;
 (<i>Z</i>)-3-(4-Methylphenyl)-2-(3-thienyl)acrylonitrile
;
_journal_coeditor_code LH2209
_journal_issue 11
_journal_name_full 'Acta Crystallographica Section E'
_journal_page_first o5179
_journal_page_last o5180
_journal_paper_doi 10.1107/S1600536806042231
_journal_volume 62
_journal_year 2006
_chemical_formula_iupac 'C14 H11 N S'
_chemical_formula_moiety 'C14 H11 N S'
_chemical_formula_sum 'C14 H11 N S'
_chemical_formula_weight 225.30
_chemical_name_systematic
;
(Z)-3-(4-methylphenyl)-2-(3-thienyl)acrylonitrile
;
_space_group_IT_number 14
_symmetry_cell_setting monoclinic
_symmetry_space_group_name_Hall '-P 2ybc'
_symmetry_space_group_name_H-M 'P 1 21/c 1'
_atom_sites_solution_hydrogens geom
_atom_sites_solution_primary direct
_atom_sites_solution_secondary difmap
_cell_angle_alpha 90.00
_cell_angle_beta 106.439(2)
_cell_angle_gamma 90.00
_cell_formula_units_Z 4
_cell_length_a 13.7415(3)
_cell_length_b 10.8492(3)
_cell_length_c 8.0238(2)
_cell_measurement_reflns_used 2628
_cell_measurement_temperature 120(2)
_cell_measurement_theta_max 27.52
_cell_measurement_theta_min 2.43
_cell_volume 1147.32(5)
_computing_cell_refinement 'DENZO (Otwinowski & Minor, 1997) and COLLECT'
_computing_data_collection 'COLLECT (Hooft, 1999)'
_computing_data_reduction 'DENZO and COLLECT'
_computing_molecular_graphics 'PLATON (Spek, 2003)'
_computing_publication_material 'SHELXL97 and PRPKAPPA (Ferguson, 1999)'
_computing_structure_refinement 'OSCAIL and SHELXL97 (Sheldrick, 1997)'
_computing_structure_solution 'OSCAIL (McArdle, 2003) and SHELXS97 (Sheldrick, 1997)'
_diffrn_ambient_temperature 120(2)
_diffrn_detector_area_resol_mean 9.091
_diffrn_measured_fraction_theta_full 0.991
_diffrn_measured_fraction_theta_max 0.991
_diffrn_measurement_device_type 'Bruker--Nonius KappaCCD'
_diffrn_measurement_method '\f and \w'
_diffrn_radiation_monochromator graphite
_diffrn_radiation_source 'Bruker-Nonius FR591 rotating anode'
_diffrn_radiation_type 'Mo K\a'
_diffrn_radiation_wavelength 0.71073
_diffrn_reflns_av_R_equivalents 0.0272
_diffrn_reflns_av_sigmaI/netI 0.0208
_diffrn_reflns_limit_h_max 17
_diffrn_reflns_limit_h_min -17
_diffrn_reflns_limit_k_max 14
_diffrn_reflns_limit_k_min -14
_diffrn_reflns_limit_l_max 10
_diffrn_reflns_limit_l_min -10
_diffrn_reflns_number 15435
_diffrn_reflns_theta_full 27.52
_diffrn_reflns_theta_max 27.52
_diffrn_reflns_theta_min 2.43
_diffrn_standards_decay_% 0
_exptl_absorpt_coefficient_mu 0.251
_exptl_absorpt_correction_T_max 0.940
_exptl_absorpt_correction_T_min 0.885
_exptl_absorpt_correction_type multi-scan
_exptl_absorpt_process_details '(SADABS; Sheldrick, 2003)'
_exptl_crystal_colour colourless
_exptl_crystal_density_diffrn 1.304
_exptl_crystal_density_method 'not measured'
_exptl_crystal_description block
_exptl_crystal_F_000 472
_exptl_crystal_size_max 0.50
_exptl_crystal_size_mid 0.25
_exptl_crystal_size_min 0.25
_refine_diff_density_max 0.300
_refine_diff_density_min -0.345
_refine_ls_extinction_method none
_refine_ls_goodness_of_fit_ref 1.053
_refine_ls_hydrogen_treatment constr
_refine_ls_matrix_type full
_refine_ls_number_parameters 146
_refine_ls_number_reflns 2628
_refine_ls_number_restraints 0
_refine_ls_restrained_S_all 1.053
_refine_ls_R_factor_all 0.0426
_refine_ls_R_factor_gt 0.0352
_refine_ls_shift/su_max 0.000
_refine_ls_shift/su_mean 0.000
_refine_ls_structure_factor_coef Fsqd
_refine_ls_weighting_details 'w=1/[\s^2^(Fo^2^)+(0.0499P)^2^+0.5552P] where P=(Fo^2^+2Fc^2^)/3'
_refine_ls_weighting_scheme calc
_refine_ls_wR_factor_gt 0.0903
_refine_ls_wR_factor_ref 0.0961
_reflns_number_gt 2284
_reflns_number_total 2628
_reflns_threshold_expression I>2\s(I)
_cod_data_source_file lh2209.cif
_cod_data_source_block I
_cod_original_sg_symbol_H-M 'P 21/c'
_cod_database_code 2211114
_cod_database_fobs_code 2211114

loop_
_symmetry_equiv_pos_as_xyz
'x, y, z'
'-x, y+1/2, -z+1/2'
'-x, -y, -z'
'x, -y-1/2, z-1/2'

loop_
_atom_site_type_symbol
_atom_site_label
_atom_site_fract_x
_atom_site_fract_y
_atom_site_fract_z
_atom_site_U_iso_or_equiv
_atom_site_adp_type
_atom_site_calc_flag
_atom_site_refinement_flags
_atom_site_occupancy
S S1 0.33892(2) 0.22914(3) 0.23475(4) 0.02236(12) Uani d . 1
C C2 0.45498(10) 0.19264(13) 0.37130(17) 0.0193(3) Uani d . 1
C C3 0.51901(10) 0.29212(12) 0.40812(16) 0.0164(3) Uani d . 1
C C4 0.47088(10) 0.40121(13) 0.32193(17) 0.0198(3) Uani d . 1
C C5 0.37394(11) 0.37998(13) 0.22405(18) 0.0222(3) Uani d . 1
C C37 0.62421(10) 0.28555(12) 0.52110(16) 0.0164(3) Uani d . 1
C C371 0.65503(9) 0.16439(12) 0.59084(17) 0.0177(3) Uani d . 1
N N37 0.67540(9) 0.06549(11) 0.63993(16) 0.0241(3) Uani d . 1
C C17 0.69020(10) 0.38086(12) 0.55123(16) 0.0174(3) Uani d . 1
C C11 0.79651(10) 0.38364(12) 0.65604(16) 0.0167(3) Uani d . 1
C C12 0.83749(10) 0.30514(13) 0.79697(18) 0.0208(3) Uani d . 1
C C13 0.93993(11) 0.30936(14) 0.88594(18) 0.0229(3) Uani d . 1
C C14 1.00530(10) 0.39136(14) 0.83822(18) 0.0214(3) Uani d . 1
C C141 1.11724(11) 0.39195(16) 0.9328(2) 0.0313(4) Uani d . 1
C C15 0.96409(11) 0.47273(14) 0.70231(18) 0.0236(3) Uani d . 1
C C16 0.86167(11) 0.46975(13) 0.61301(18) 0.0215(3) Uani d . 1
H H2 0.4732 0.1124 0.4167 0.023 Uiso calc R 1
H H4 0.5030 0.4795 0.3320 0.024 Uiso calc R 1
H H5 0.3308 0.4415 0.1576 0.027 Uiso calc R 1
H H17 0.6641 0.4565 0.4970 0.021 Uiso calc R 1
H H12 0.7946 0.2482 0.8321 0.025 Uiso calc R 1
H H13 0.9660 0.2553 0.9813 0.028 Uiso calc R 1
H H14A 1.1264 0.3939 1.0584 0.047 Uiso calc R 1
H H14B 1.1490 0.4649 0.8985 0.047 Uiso calc R 1
H H14C 1.1489 0.3174 0.9029 0.047 Uiso calc R 1
H H15 1.0069 0.5313 0.6702 0.028 Uiso calc R 1
H H16 0.8353 0.5268 0.5215 0.026 Uiso calc R 1

loop_
_atom_site_aniso_label
_atom_site_aniso_U_11
_atom_site_aniso_U_22
_atom_site_aniso_U_33
_atom_site_aniso_U_12
_atom_site_aniso_U_13
_atom_site_aniso_U_23
S1 0.01510(19) 0.0265(2) 0.02236(19) -0.00323(12) 0.00024(14) 0.00062(13)
C2 0.0159(6) 0.0206(7) 0.0203(6) -0.0009(5) 0.0032(5) -0.0001(5)
C3 0.0145(6) 0.0196(7) 0.0155(6) 0.0000(5) 0.0049(5) -0.0010(5)
C4 0.0190(6) 0.0191(7) 0.0201(6) 0.0007(5) 0.0036(5) 0.0003(5)
C5 0.0202(7) 0.0236(7) 0.0213(6) 0.0029(5) 0.0031(5) 0.0021(5)
C37 0.0153(6) 0.0182(6) 0.0156(6) 0.0006(5) 0.0044(5) -0.0009(5)
C371 0.0126(6) 0.0215(7) 0.0178(6) -0.0021(5) 0.0020(5) -0.0032(5)
N37 0.0217(6) 0.0206(6) 0.0273(6) -0.0012(5) 0.0025(5) -0.0012(5)
C17 0.0164(6) 0.0188(6) 0.0164(6) 0.0005(5) 0.0035(5) -0.0007(5)
C11 0.0155(6) 0.0177(6) 0.0168(6) -0.0009(5) 0.0040(5) -0.0033(5)
C12 0.0194(7) 0.0214(7) 0.0202(6) -0.0053(5) 0.0035(5) 0.0007(5)
C13 0.0216(7) 0.0221(7) 0.0208(6) 0.0001(5) -0.0010(5) 0.0000(5)
C14 0.0144(6) 0.0258(7) 0.0231(7) -0.0010(5) 0.0035(5) -0.0080(5)
C141 0.0142(7) 0.0421(9) 0.0345(8) -0.0011(6) 0.0021(6) -0.0088(7)
C15 0.0202(7) 0.0274(8) 0.0243(7) -0.0080(5) 0.0082(6) -0.0029(6)
C16 0.0223(7) 0.0209(7) 0.0201(6) -0.0031(5) 0.0040(5) 0.0015(5)

loop_
_atom_type_symbol
_atom_type_description
_atom_type_scat_dispersion_real
_atom_type_scat_dispersion_imag
_atom_type_scat_source
C C 0.0033 0.0016 'International Tables Vol C Tables 4.2.6.8 and 6.1.1.4'
H H 0.0000 0.0000 'International Tables Vol C Tables 4.2.6.8 and 6.1.1.4'
N N 0.0061 0.0033 'International Tables Vol C Tables 4.2.6.8 and 6.1.1.4'
S S 0.1246 0.1234 'International Tables Vol C Tables 4.2.6.8 and 6.1.1.4'

loop_
_geom_angle_atom_site_label_1
_geom_angle_atom_site_label_2
_geom_angle_atom_site_label_3
_geom_angle
_geom_angle_publ_flag
C2 S1 C5 91.67(7) no
C3 C2 S1 112.45(10) no
C3 C2 H2 123.8 no
S1 C2 H2 123.8 no
C2 C3 C4 111.43(12) no
C2 C3 C37 123.51(12) no
C4 C3 C37 125.05(12) no
C5 C4 C3 112.40(12) no
C5 C4 H4 123.8 no
C3 C4 H4 123.8 no
C4 C5 S1 112.05(11) no
C4 C5 H5 124.0 no
S1 C5 H5 124.0 no
C17 C37 C371 121.25(12) no
C17 C37 C3 124.36(12) no
C371 C37 C3 114.27(11) no
N37 C371 C37 176.48(14) no
C37 C17 C11 128.90(12) no
C37 C17 H17 115.5 no
C11 C17 H17 115.5 no
C12 C11 C16 117.70(12) no
C12 C11 C17 123.97(12) no
C16 C11 C17 118.33(12) no
C13 C12 C11 120.87(13) no
C13 C12 H12 119.6 no
C11 C12 H12 119.6 no
C12 C13 C14 121.27(13) no
C12 C13 H13 119.4 no
C14 C13 H13 119.4 no
C15 C14 C13 117.99(13) no
C15 C14 C141 121.43(13) no
C13 C14 C141 120.59(13) no
C14 C141 H14A 109.5 no
C14 C141 H14B 109.5 no
H14A C141 H14B 109.5 no
C14 C141 H14C 109.5 no
H14A C141 H14C 109.5 no
H14B C141 H14C 109.5 no
C16 C15 C14 121.19(13) no
C16 C15 H15 119.4 no
C14 C15 H15 119.4 no
C15 C16 C11 120.88(13) no
C15 C16 H16 119.6 no
C11 C16 H16 119.6 no

loop_
_geom_bond_atom_site_label_1
_geom_bond_atom_site_label_2
_geom_bond_distance
_geom_bond_publ_flag
S1 C2 1.7064(13) no
S1 C5 1.7147(15) no
C2 C3 1.3709(19) no
C2 H2 0.95 no
C3 C4 1.4345(18) no
C3 C37 1.4748(17) no
C4 C5 1.3609(19) no
C4 H4 0.95 no
C5 H5 0.95 no
C37 C17 1.3512(18) no
C37 C371 1.4444(18) y
C371 N37 1.1499(18) y
C17 C11 1.4653(18) no
C17 H17 0.95 no
C11 C12 1.4002(19) no
C11 C16 1.4031(19) no
C12 C13 1.3873(19) no
C12 H12 0.95 no
C13 C14 1.393(2) no
C13 H13 0.95 no
C14 C15 1.393(2) no
C14 C141 1.5104(18) no
C141 H14A 0.98 no
C141 H14B 0.98 no
C141 H14C 0.98 no
C15 C16 1.3873(19) no
C15 H15 0.95 no
C16 H16 0.95 no

loop_
_geom_hbond_atom_site_label_D
_geom_hbond_atom_site_label_H
_geom_hbond_atom_site_label_A
_geom_hbond_site_symmetry_A
_geom_hbond_distance_DH
_geom_hbond_distance_HA
_geom_hbond_distance_DA
_geom_hbond_angle_DHA
_geom_hbond_publ_flag
C2 H2 N37 3_656 0.95 2.75 3.312(2) 119 y
C13 H13 Cg 4_555 0.95 2.99 3.777(2) 141 y

loop_
_geom_torsion_atom_site_label_1
_geom_torsion_atom_site_label_2
_geom_torsion_atom_site_label_3
_geom_torsion_atom_site_label_4
_geom_torsion
_geom_torsion_publ_flag
C5 S1 C2 C3 -0.05(11) no
S1 C2 C3 C4 0.22(15) no
S1 C2 C3 C37 -179.23(10) no
C2 C3 C4 C5 -0.33(17) no
C37 C3 C4 C5 179.11(12) no
C3 C4 C5 S1 0.29(15) no
C2 S1 C5 C4 -0.14(11) no
C2 C3 C37 C17 176.17(13) y
C4 C3 C37 C17 -3.2(2) no
C2 C3 C37 C371 0.06(18) no
C4 C3 C37 C371 -179.31(12) no
C371 C37 C17 C11 -2.1(2) no
C3 C37 C17 C11 -177.98(12) y
C37 C17 C11 C12 -26.9(2) y
C37 C17 C11 C16 152.97(14) no
C16 C11 C12 C13 -2.6(2) no
C17 C11 C12 C13 177.24(13) no
C11 C12 C13 C14 -0.1(2) no
C12 C13 C14 C15 2.5(2) no
C12 C13 C14 C141 -178.03(13) no
C13 C14 C15 C16 -2.1(2) no
C141 C14 C15 C16 178.38(13) no
C14 C15 C16 C11 -0.6(2) no
C12 C11 C16 C15 2.9(2) no
C17 C11 C16 C15 -176.91(13) no

loop_
_cod_related_entry_id
_cod_related_entry_database
_cod_related_entry_code
1 ChemSpider 30655095
